data_4086816
loop_
_publ_author_name
'Agnew, Douglas W.'
'Moore, Curtis E.'
'Rheingold, Arnold L.'
'Figueroa, Joshua S.'

_publ_section_title
;
 Controlled cis Labilization of CO from Manganese(I) Mixed
 Carbonyl/Isocyanide Complexes: An Entry Point to Coordinatively
 Unsaturated Metallo-Lewis Acids
;
_journal_issue 2
_journal_name_full Organometallics
_journal_page_first 363
_journal_paper_doi 10.1021/acs.organomet.6b00792
_journal_volume 36
_journal_year 2017
_chemical_formula_moiety '2(C69 H83 Mn N2 O4), C4 H9 O'
_chemical_formula_sum 'C142 H174.61 Mn2 N4 O9'
_chemical_formula_weight 2191.34
_chemical_name_systematic
;
 ?
;
_space_group_crystal_system monoclinic
_space_group_IT_number 14
_space_group_name_Hall '-P 2ybc'
_space_group_name_H-M_alt 'P 1 21/c 1'
_symmetry_space_group_name_Hall '-P 2ybc'
_symmetry_space_group_name_H-M 'P 1 21/c 1'
_atom_sites_solution_hydrogens geom
_atom_sites_solution_primary direct
_audit_creation_date 2016-06-02
_audit_creation_method
;
Olex2 1.2
(compiled 2016.02.16 svn.r3265 for OlexSys, GUI svn.r5155)
;
_cell_angle_alpha 90
_cell_angle_beta 116.3112(13)
_cell_angle_gamma 90
_cell_formula_units_Z 4
_cell_length_a 25.996(2)
_cell_length_b 21.874(2)
_cell_length_c 25.178(2)
_cell_measurement_reflns_used 9882
_cell_measurement_temperature 100
_cell_measurement_theta_max 26.98
_cell_measurement_theta_min 2.44
_cell_volume 12833.9(18)
_computing_molecular_graphics 'Olex2 (Dolomanov et al., 2009)'
_computing_publication_material 'Olex2 (Dolomanov et al., 2009)'
_computing_structure_refinement 'ShelXL (Sheldrick, 2015)'
_computing_structure_solution 'SIR2004 (Burla et al., 2007)'
_diffrn_ambient_temperature 100.0
_diffrn_measured_fraction_theta_full 0.999
_diffrn_measured_fraction_theta_max 0.997
_diffrn_measurement_device_type 'Bruker APEX-II CCD'
_diffrn_measurement_method '\f and \w scans'
_diffrn_radiation_type MoK\a
_diffrn_radiation_wavelength 0.71073
_diffrn_reflns_av_R_equivalents 0.0384
_diffrn_reflns_av_unetI/netI 0.0362
_diffrn_reflns_Laue_measured_fraction_full 0.999
_diffrn_reflns_Laue_measured_fraction_max 0.997
_diffrn_reflns_limit_h_max 32
_diffrn_reflns_limit_h_min -33
_diffrn_reflns_limit_k_max 28
_diffrn_reflns_limit_k_min -25
_diffrn_reflns_limit_l_max 32
_diffrn_reflns_limit_l_min -25
_diffrn_reflns_number 112890
_diffrn_reflns_point_group_measured_fraction_full 0.999
_diffrn_reflns_point_group_measured_fraction_max 0.997
_diffrn_reflns_theta_full 26.000
_diffrn_reflns_theta_max 27.159
_diffrn_reflns_theta_min 0.874
_diffrn_standards_number 0
_exptl_absorpt_coefficient_mu 0.254
_exptl_absorpt_correction_type none
_exptl_crystal_colour 'clear light yellow'
_exptl_crystal_colour_lustre clear
_exptl_crystal_colour_modifier light
_exptl_crystal_colour_primary yellow
_exptl_crystal_density_diffrn 1.134
_exptl_crystal_description block
_exptl_crystal_F_000 4706
_exptl_crystal_recrystallization_method 'Grown from et2o/tms2o solution at -40C.'
_exptl_crystal_size_max 0.1
_exptl_crystal_size_mid 0.1
_exptl_crystal_size_min 0.05
_refine_diff_density_max 1.555
_refine_diff_density_min -1.506
_refine_diff_density_rms 0.065
_refine_ls_extinction_method none
_refine_ls_goodness_of_fit_ref 1.024
_refine_ls_hydrogen_treatment constr
_refine_ls_matrix_type full
_refine_ls_number_parameters 1447
_refine_ls_number_reflns 28414
_refine_ls_number_restraints 81
_refine_ls_restrained_S_all 1.023
_refine_ls_R_factor_all 0.0811
_refine_ls_R_factor_gt 0.0614
_refine_ls_shift/su_max 0.000
_refine_ls_shift/su_mean 0.000
_refine_ls_structure_factor_coef Fsqd
_refine_ls_weighting_details
;
 w=1/[\s^2^(Fo^2^)+(0.0828P)^2^+14.2277P]
 where P=(Fo^2^+2Fc^2^)/3
;
_refine_ls_weighting_scheme calc
_refine_ls_wR_factor_gt 0.1594
_refine_ls_wR_factor_ref 0.1739
_reflns_Friedel_coverage 0.000
_reflns_number_gt 22034
_reflns_number_total 28414
_reflns_threshold_expression 'I > 2\s(I)'
_cod_data_source_file om6b00792_si_002.cif
_cod_data_source_block jfig967
_cod_depositor_comments 'Adding full bibliography for 4086816--4086827.cif.'
_cod_original_cell_volume 12834(2)
_cod_database_code 4086816
_shelxl_version_number 2013-2
_shelx_space_group_comment
;
The symmetry employed for this shelxl refinement is uniquely defined
by the following loop, which should always be used as a source of
symmetry information in preference to the above space-group names.
They are only intended as comments.
;
_olex2_refinement_description
;
1. Fixed Uiso
 At 1.2 times of:
  All C(H) groups, All C(H,H) groups
 At 1.5 times of:
  All C(H,H,H) groups
2. Uiso/Uaniso restraints and constraints
Uanis(C114) \\sim Ueq, Uanis(C113) \\sim Ueq, Uanis(C112) \\sim Ueq,
Uanis(C111) \\sim Ueq, Uanis(C110) \\sim Ueq, Uanis(C109) \\sim Ueq: with sigma
of 0.1 and sigma for terminal atoms of 0.2
Uanis(C16) \\sim Ueq, Uanis(C15) \\sim Ueq, Uanis(C21) \\sim Ueq, Uanis(C20)
\\sim Ueq, Uanis(C19) \\sim Ueq, Uanis(C18) \\sim Ueq: with sigma of 0.1 and
sigma for terminal atoms of 0.2
Uanis(C26A) = Uanis(C26)
Uanis(C108) = Uanis(C106) = Uanis(C107)
3. Rigid body (RIGU) restrains
 C107, C108, C106
 with sigma for 1-2 distances of 0.004 and sigma for 1-3 distances of 0.004
4. Others
 Sof(C26A)=Sof(H26D)=Sof(H26E)=Sof(H26F)=1-FVAR(1)
 Sof(H17)=Sof(C26)=Sof(H26A)=Sof(H26B)=Sof(H26C)=FVAR(1)
5.a Ternary CH refined with riding coordinates:
 C55(H55), C47(H47), C63(H63), C87(H87), C22(H22), C66(H66), C106(H106),
 C36(H36), C94(H94), C33(H33), C129(H129), C121(H121), C99(H99), C124(H124),
 C17(H17), C136(H136)
5.b Secondary CH2 refined with riding coordinates:
 C2S(H2SA,H2SB)
5.c Aromatic/amide H refined with riding coordinates:
 C41(H41), C90(H90), C92(H92), C43(H43), C42(H42), C91(H91), C83(H83),
 C81(H81), C50(H50), C51(H51), C82(H82), C13(H13), C52(H52), C102(H102),
 C11(H11), C60(H60), C61(H61), C59(H59), C104(H104), C119(H119), C20(H20),
 C113(H113), C103(H103), C117(H117), C30(H30), C31(H31), C112(H112), C111(H111),
  C18(H18), C12(H12), C118(H118), C133(H133), C134(H134), C19(H19), C132(H132),
 C29(H29), C3S(H3S)
5.d Idealised Me refined as rotating group:
 C78(H78A,H78B,H78C), C65(H65A,H65B,H65C), C48(H48A,H48B,H48C), C88(H88A,H88B,
 H88C), C64(H64A,H64B,H64C), C7(H7A,H7B,H7C), C8(H8A,H8B,H8C), C54(H54A,H54B,
 H54C), C77(H77A,H77B,H77C), C76(H76A,H76B,H76C), C56(H56A,H56B,H56C), C6(H6A,
 H6B,H6C), C23(H23A,H23B,H23C), C25(H25A,H25B,H25C), C67(H67A,H67B,H67C),
 C123(H12A,H12B,H12C), C96(H96A,H96B,H96C), C122(H12D,H12E,H12F), C89(H89A,H89B,
 H89C), C100(H10A,H10B,H10C), C126(H12G,H12H,H12I), C107(H10D,H10E,H10F),
 C38(H38A,H38B,H38C), C95(H95A,H95B,H95C), C49(H49A,H49B,H49C), C37(H37A,H37B,
 H37C), C68(H68A,H68B,H68C), C130(H13A,H13B,H13C), C101(H10G,H10H,H10I),
 C24(H24A,H24B,H24C), C131(H13D,H13E,H13F), C35(H35A,H35B,H35C), C138(H13G,H13H,
 H13I), C125(H12J,H12K,H12L), C108(H10J,H10K,H10L), C137(H13J,H13K,H13L),
 C34(H34A,H34B,H34C), C26(H26A,H26B,H26C), C4S(H4SA,H4SB,H4SC), C1S(H1SA,H1SB,
 H1SC), C26A(H26D,H26E,H26F)
;
_olex2_submission_original_sample_id JFig967
_olex2_submission_special_instructions 'No special instructions were received'

loop_
_space_group_symop_operation_xyz
'x, y, z'
'-x, y+1/2, -z+1/2'
'-x, -y, -z'
'x, -y-1/2, z-1/2'

loop_
_atom_site_label
_atom_site_type_symbol
_atom_site_fract_x
_atom_site_fract_y
_atom_site_fract_z
_atom_site_U_iso_or_equiv
_atom_site_adp_type
_atom_site_occupancy
_atom_site_site_symmetry_order
_atom_site_calc_flag
_atom_site_refinement_flags_posn
_atom_site_refinement_flags_adp
_atom_site_refinement_flags_occupancy
_atom_site_disorder_assembly
_atom_site_disorder_group
Mn2 Mn 0.25225(2) 0.70219(2) 0.05376(2) 0.02210(9) Uani 1 1 d . . . . .
Mn1 Mn 0.23457(2) 0.24685(2) -0.23314(2) 0.01948(8) Uani 1 1 d . . . . .
O5 O 0.21304(7) 0.71943(7) -0.03612(7) 0.0252(3) Uani 1 1 d . . . . .
O1 O 0.23872(7) 0.26980(8) -0.15150(7) 0.0273(3) Uani 1 1 d . . . . .
O6 O 0.30592(7) 0.71665(7) 0.01392(6) 0.0229(3) Uani 1 1 d . . . . .
O2 O 0.23459(7) 0.17423(7) -0.18006(7) 0.0255(3) Uani 1 1 d . . . . .
O4 O 0.23710(8) 0.36546(8) -0.28638(8) 0.0364(4) Uani 1 1 d . . . . .
C1 C 0.31742(9) 0.24490(10) -0.19580(9) 0.0202(4) Uani 1 1 d . . . . .
N2 N 0.36728(8) 0.24578(8) -0.17340(8) 0.0207(4) Uani 1 1 d . . . . .
N1 N 0.10177(8) 0.25120(9) -0.28987(8) 0.0235(4) Uani 1 1 d . . . . .
C2 C 0.15169(10) 0.24939(10) -0.26758(9) 0.0217(4) Uani 1 1 d . . . . .
N3 N 0.24936(8) 0.56372(8) 0.03143(8) 0.0220(4) Uani 1 1 d . . . . .
O3 O 0.22927(8) 0.19106(10) -0.34177(8) 0.0433(5) Uani 1 1 d . . . . .
C79 C 0.24686(10) 0.49979(10) 0.03131(10) 0.0231(4) Uani 1 1 d . . . . .
C69 C 0.25030(10) 0.61648(10) 0.03758(9) 0.0224(4) Uani 1 1 d . . . . .
N4 N 0.24910(9) 0.84062(9) 0.07633(9) 0.0280(4) Uani 1 1 d . . . . .
C85 C 0.31130(9) 0.49722(10) -0.02012(10) 0.0215(4) Uani 1 1 d . . . . .
C72 C 0.23588(9) 0.31931(11) -0.26518(10) 0.0248(5) Uani 1 1 d . . . . .
C3 C 0.23152(10) 0.21125(12) -0.29898(10) 0.0292(5) Uani 1 1 d . . . . .
O8 O 0.33589(10) 0.66956(10) 0.17471(8) 0.0495(5) Uani 1 1 d . . . . .
C39 C 0.42662(9) 0.25128(10) -0.15303(9) 0.0201(4) Uani 1 1 d . . . . .
C41 C 0.52242(10) 0.23976(10) -0.07698(10) 0.0255(5) Uani 1 1 d . . . . .
H41 H 0.5485 0.2279 -0.0379 0.031 Uiso 1 1 calc R . . . .
C84 C 0.27893(9) 0.46655(10) 0.00891(10) 0.0235(4) Uani 1 1 d . . . . .
C71 C 0.25162(10) 0.78849(10) 0.06821(10) 0.0246(5) Uani 1 1 d . . . . .
C93 C 0.28735(10) 0.49753(10) -0.08254(10) 0.0240(5) Uani 1 1 d . . . . .
C40 C 0.46357(9) 0.23324(10) -0.09532(10) 0.0223(4) Uani 1 1 d . . . . .
C14 C 0.02415(11) 0.27008(11) -0.38612(11) 0.0322(6) Uani 1 1 d . . . . .
C57 C 0.44331(10) 0.20985(11) -0.05188(10) 0.0260(5) Uani 1 1 d . . . . .
C90 C 0.39519(10) 0.54855(11) -0.01486(11) 0.0300(5) Uani 1 1 d . . . . .
H90 H 0.4320 0.5660 0.0079 0.036 Uiso 1 1 calc R . . . .
C86 C 0.36543(10) 0.52326(10) 0.01397(10) 0.0246(5) Uani 1 1 d . . . . .
C44 C 0.44712(9) 0.27540(10) -0.19196(9) 0.0212(4) Uani 1 1 d . . . . .
C92 C 0.31879(11) 0.52354(11) -0.10927(10) 0.0295(5) Uani 1 1 d . . . . .
H92 H 0.3032 0.5240 -0.1513 0.035 Uiso 1 1 calc R . . . .
C9 C 0.04246(10) 0.25229(10) -0.32683(11) 0.0271(5) Uani 1 1 d . . . . .
C74 C 0.26226(10) 0.72324(10) -0.03529(10) 0.0224(4) Uani 1 1 d . . . . .
C43 C 0.50633(10) 0.28071(10) -0.17134(10) 0.0248(5) Uani 1 1 d . . . . .
H43 H 0.5212 0.2967 -0.1968 0.030 Uiso 1 1 calc R . . . .
C73 C 0.19220(13) 0.69209(12) 0.07021(12) 0.0364(6) Uani 1 1 d . . . . .
C109 C 0.24541(10) 0.89878(11) 0.09774(12) 0.0339(6) Uani 1 1 d . U . . .
C55 C 0.40876(11) 0.18336(11) -0.28571(10) 0.0306(5) Uani 1 1 d . . . . .
H55 H 0.4354 0.1804 -0.2425 0.037 Uiso 1 1 calc R . . . .
O7 O 0.15300(11) 0.68566(11) 0.07918(11) 0.0586(6) Uani 1 1 d . . . . .
C42 C 0.54370(10) 0.26314(10) -0.11444(11) 0.0267(5) Uani 1 1 d . . . . .
H42 H 0.5839 0.2671 -0.1010 0.032 Uiso 1 1 calc R . . . .
C4 C 0.23700(9) 0.21249(11) -0.14112(10) 0.0246(5) Uani 1 1 d . . . . .
C80 C 0.21157(10) 0.47181(11) 0.05316(11) 0.0286(5) Uani 1 1 d . . . . .
C45 C 0.40657(9) 0.29372(10) -0.25359(10) 0.0227(4) Uani 1 1 d . . . . .
C58 C 0.42932(11) 0.14801(12) -0.05137(11) 0.0317(5) Uani 1 1 d . . . . .
C53 C 0.38671(10) 0.24874(11) -0.29787(10) 0.0270(5) Uani 1 1 d . . . . .
C70 C 0.30261(12) 0.68462(11) 0.12844(11) 0.0331(6) Uani 1 1 d . . . . .
C98 C 0.12195(11) 0.53285(11) 0.02513(12) 0.0322(5) Uani 1 1 d . . . . .
C91 C 0.37239(11) 0.54880(12) -0.07575(11) 0.0324(5) Uani 1 1 d . . . . .
H91 H 0.3934 0.5663 -0.0947 0.039 Uiso 1 1 calc R . . . .
C10 C 0.00411(10) 0.23599(11) -0.30411(12) 0.0318(5) Uani 1 1 d . . . . .
C78 C 0.23859(14) 0.68118(13) -0.13425(12) 0.0432(7) Uani 1 1 d . . . . .
H78A H 0.2574 0.6429 -0.1154 0.065 Uiso 1 1 calc GR . . . .
H78B H 0.2422 0.6871 -0.1710 0.065 Uiso 1 1 calc GR . . . .
H78C H 0.1979 0.6793 -0.1432 0.065 Uiso 1 1 calc GR . . . .
C46 C 0.38912(10) 0.35533(11) -0.26667(11) 0.0269(5) Uani 1 1 d . . . . .
C27 C 0.02160(11) 0.22124(13) -0.24038(13) 0.0360(6) Uani 1 1 d . . . . .
C115 C 0.25533(13) 0.94895(11) 0.01060(14) 0.0421(7) Uani 1 1 d . . . . .
C75 C 0.26710(11) 0.73463(11) -0.09224(10) 0.0289(5) Uani 1 1 d . . . . .
C105 C 0.18235(11) 0.51086(13) 0.12978(13) 0.0368(6) Uani 1 1 d . . . . .
C83 C 0.27683(11) 0.40294(11) 0.01100(12) 0.0310(5) Uani 1 1 d . . . . .
H83 H 0.2982 0.3791 -0.0038 0.037 Uiso 1 1 calc R . . . .
C47 C 0.41128(11) 0.40453(11) -0.21913(12) 0.0347(6) Uani 1 1 d . . . . .
H47 H 0.4516 0.3934 -0.1910 0.042 Uiso 1 1 calc R . . . .
C81 C 0.21138(11) 0.40814(12) 0.05443(14) 0.0376(6) Uani 1 1 d . . . . .
H81 H 0.1883 0.3877 0.0694 0.045 Uiso 1 1 calc R . . . .
C50 C 0.35048(11) 0.36972(12) -0.32451(11) 0.0339(6) Uani 1 1 d . . . . .
H50 H 0.3381 0.4109 -0.3342 0.041 Uiso 1 1 calc R . . . .
C97 C 0.17191(10) 0.50723(11) 0.07029(12) 0.0308(5) Uani 1 1 d . . . . .
C63 C 0.45289(12) 0.31861(13) -0.01143(12) 0.0365(6) Uani 1 1 d . . . . .
H63 H 0.4623 0.3260 -0.0453 0.044 Uiso 1 1 calc R . . . .
C5 C 0.23530(11) 0.19236(13) -0.08419(11) 0.0334(6) Uani 1 1 d . . . . .
C21 C 0.08373(11) 0.35090(12) -0.40293(11) 0.0333(6) Uani 1 1 d . U . . .
C116 C 0.20798(13) 0.95393(12) -0.04571(16) 0.0489(8) Uani 1 1 d . . . . .
C62 C 0.44275(11) 0.25039(12) -0.00885(11) 0.0322(5) Uani 1 1 d . . . . .
C51 C 0.32970(12) 0.32582(13) -0.36806(11) 0.0378(6) Uani 1 1 d . . . . .
H51 H 0.3029 0.3368 -0.4071 0.045 Uiso 1 1 calc R . . . .
C114 C 0.24693(11) 0.95105(11) 0.06571(15) 0.0414(7) Uani 1 1 d . U . . .
C15 C 0.06571(11) 0.28940(12) -0.40887(10) 0.0334(6) Uani 1 1 d . U . . .
C120 C 0.31130(13) 0.94764(12) 0.01591(15) 0.0460(7) Uani 1 1 d . . . . .
C82 C 0.24406(11) 0.37419(11) 0.03436(14) 0.0386(6) Uani 1 1 d . . . . .
H82 H 0.2440 0.3308 0.0366 0.046 Uiso 1 1 calc R . . . .
C13 C -0.03498(12) 0.26976(12) -0.42294(13) 0.0417(7) Uani 1 1 d . . . . .
H13 H -0.0488 0.2820 -0.4631 0.050 Uiso 1 1 calc R . . . .
C127 C 0.24183(12) 0.84408(15) 0.18352(12) 0.0417(7) Uani 1 1 d . . . . .
C52 C 0.34762(12) 0.26586(13) -0.35515(11) 0.0350(6) Uani 1 1 d . . . . .
H52 H 0.3332 0.2359 -0.3856 0.042 Uiso 1 1 calc R . . . .
C32 C 0.02705(11) 0.16019(14) -0.22106(13) 0.0395(6) Uani 1 1 d . . . . .
C110 C 0.24147(11) 0.90154(13) 0.15136(13) 0.0409(7) Uani 1 1 d . U . . .
C102 C 0.08249(11) 0.56044(13) 0.04067(13) 0.0396(6) Uani 1 1 d . . . . .
H102 H 0.0483 0.5772 0.0106 0.047 Uiso 1 1 calc R . . . .
C11 C -0.05443(11) 0.23573(12) -0.34323(15) 0.0432(7) Uani 1 1 d . . . . .
H11 H -0.0814 0.2241 -0.3292 0.052 Uiso 1 1 calc R . . . .
C60 C 0.41841(13) 0.16627(15) 0.03771(12) 0.0459(7) Uani 1 1 d . . . . .
H60 H 0.4109 0.1512 0.0690 0.055 Uiso 1 1 calc R . . . .
C61 C 0.43092(13) 0.22724(15) 0.03595(12) 0.0427(7) Uani 1 1 d . . . . .
H61 H 0.4315 0.2540 0.0659 0.051 Uiso 1 1 calc R . . . .
C28 C 0.02653(14) 0.26956(16) -0.20144(16) 0.0521(8) Uani 1 1 d . . . . .
C59 C 0.41679(13) 0.12696(14) -0.00624(12) 0.0413(6) Uani 1 1 d . . . . .
H59 H 0.4070 0.0852 -0.0055 0.050 Uiso 1 1 calc R . . . .
C104 C 0.14172(12) 0.53989(14) 0.14304(14) 0.0414(6) Uani 1 1 d . . . . .
H104 H 0.1483 0.5431 0.1832 0.050 Uiso 1 1 calc R . . . .
C119 C 0.31887(16) 0.95299(14) -0.03524(17) 0.0557(9) Uani 1 1 d . . . . .
H119 H 0.3567 0.9522 -0.0321 0.067 Uiso 1 1 calc R . . . .
C20 C 0.12409(12) 0.36754(15) -0.42220(12) 0.0445(7) Uani 1 1 d . U . . .
H20 H 0.1367 0.4088 -0.4184 0.053 Uiso 1 1 calc R . . . .
C135 C 0.18938(14) 0.81764(17) 0.17501(14) 0.0497(8) Uani 1 1 d . . . . .
C65 C 0.50332(12) 0.34124(15) 0.04502(14) 0.0469(7) Uani 1 1 d . . . . .
H65A H 0.4957 0.3332 0.0791 0.070 Uiso 1 1 calc GR . . . .
H65B H 0.5083 0.3853 0.0419 0.070 Uiso 1 1 calc GR . . . .
H65C H 0.5384 0.3198 0.0503 0.070 Uiso 1 1 calc GR . . . .
C113 C 0.24361(12) 1.00753(13) 0.08937(17) 0.0508(9) Uani 1 1 d . U . . .
H113 H 0.2444 1.0439 0.0691 0.061 Uiso 1 1 calc R . . . .
C128 C 0.29417(13) 0.81569(15) 0.21936(12) 0.0423(7) Uani 1 1 d . . . . .
C103 C 0.09215(12) 0.56396(14) 0.09903(14) 0.0436(7) Uani 1 1 d . . . . .
H103 H 0.0647 0.5830 0.1089 0.052 Uiso 1 1 calc R . . . .
C48 C 0.37679(14) 0.40760(14) -0.18354(14) 0.0483(7) Uani 1 1 d . . . . .
H48A H 0.3373 0.4199 -0.2096 0.072 Uiso 1 1 calc GR . . . .
H48B H 0.3943 0.4375 -0.1515 0.072 Uiso 1 1 calc GR . . . .
H48C H 0.3766 0.3673 -0.1666 0.072 Uiso 1 1 calc GR . . . .
C88 C 0.44508(15) 0.47996(14) 0.10542(12) 0.0532(9) Uani 1 1 d . . . . .
H88A H 0.4330 0.4387 0.0895 0.080 Uiso 1 1 calc GR . . . .
H88B H 0.4616 0.4788 0.1488 0.080 Uiso 1 1 calc GR . . . .
H88C H 0.4739 0.4950 0.0935 0.080 Uiso 1 1 calc GR . . . .
C117 C 0.21856(16) 0.95893(14) -0.09507(16) 0.0559(9) Uani 1 1 d . . . . .
H117 H 0.1871 0.9622 -0.1333 0.067 Uiso 1 1 calc R . . . .
C30 C 0.03929(14) 0.1963(2) -0.12550(16) 0.0599(10) Uani 1 1 d . . . . .
H30 H 0.0445 0.1878 -0.0864 0.072 Uiso 1 1 calc R . . . .
C31 C 0.03566(13) 0.14898(17) -0.16328(14) 0.0513(8) Uani 1 1 d . . . . .
H31 H 0.0391 0.1080 -0.1496 0.062 Uiso 1 1 calc R . . . .
C112 C 0.23913(13) 1.01151(14) 0.14192(19) 0.0613(11) Uani 1 1 d . U . . .
H112 H 0.2364 1.0506 0.1570 0.074 Uiso 1 1 calc R . . . .
C111 C 0.23854(13) 0.96003(16) 0.17278(16) 0.0550(9) Uani 1 1 d . U . . .
H111 H 0.2361 0.9640 0.2092 0.066 Uiso 1 1 calc R . . . .
C16 C 0.08578(15) 0.24603(14) -0.43628(12) 0.0476(8) Uani 1 1 d . U . . .
C18 C 0.12642(17) 0.26521(19) -0.45447(13) 0.0626(10) Uani 1 1 d . U . . .
H18 H 0.1411 0.2366 -0.4727 0.075 Uiso 1 1 calc R . . . .
C64 C 0.39861(13) 0.35473(15) -0.02314(14) 0.0474(7) Uani 1 1 d . . . . .
H64A H 0.3666 0.3393 -0.0592 0.071 Uiso 1 1 calc GR . . . .
H64B H 0.4048 0.3981 -0.0283 0.071 Uiso 1 1 calc GR . . . .
H64C H 0.3896 0.3500 0.0105 0.071 Uiso 1 1 calc GR . . . .
C7 C 0.2529(2) 0.12628(15) -0.07041(15) 0.0651(11) Uani 1 1 d . . . . .
H7A H 0.2278 0.1006 -0.1037 0.098 Uiso 1 1 calc GR . . . .
H7B H 0.2496 0.1140 -0.0346 0.098 Uiso 1 1 calc GR . . . .
H7C H 0.2927 0.1214 -0.0639 0.098 Uiso 1 1 calc GR . . . .
C12 C -0.07364(12) 0.25211(12) -0.40212(15) 0.0467(8) Uani 1 1 d . . . . .
H12 H -0.1135 0.2512 -0.4282 0.056 Uiso 1 1 calc R . . . .
C118 C 0.27337(17) 0.95932(15) -0.08995(17) 0.0584(9) Uani 1 1 d . . . . .
H118 H 0.2797 0.9639 -0.1241 0.070 Uiso 1 1 calc R . . . .
C8 C 0.2735(2) 0.23326(16) -0.03449(14) 0.0691(12) Uani 1 1 d . . . . .
H8A H 0.3135 0.2272 -0.0270 0.104 Uiso 1 1 calc GR . . . .
H8B H 0.2693 0.2233 0.0014 0.104 Uiso 1 1 calc GR . . . .
H8C H 0.2626 0.2760 -0.0454 0.104 Uiso 1 1 calc GR . . . .
C54 C 0.36178(15) 0.13688(15) -0.2987(2) 0.0652(10) Uani 1 1 d . . . . .
H54A H 0.3412 0.1463 -0.2752 0.098 Uiso 1 1 calc GR . . . .
H54B H 0.3787 0.0960 -0.2884 0.098 Uiso 1 1 calc GR . . . .
H54C H 0.3350 0.1381 -0.3409 0.098 Uiso 1 1 calc GR . . . .
C77 C 0.32969(15) 0.7383(2) -0.07986(15) 0.0635(11) Uani 1 1 d . . . . .
H77A H 0.3481 0.7724 -0.0528 0.095 Uiso 1 1 calc GR . . . .
H77B H 0.3323 0.7449 -0.1171 0.095 Uiso 1 1 calc GR . . . .
H77C H 0.3491 0.7000 -0.0617 0.095 Uiso 1 1 calc GR . . . .
C76 C 0.2351(2) 0.79388(14) -0.11876(15) 0.0651(11) Uani 1 1 d . . . . .
H76A H 0.1947 0.7893 -0.1272 0.098 Uiso 1 1 calc GR . . . .
H76B H 0.2377 0.8030 -0.1556 0.098 Uiso 1 1 calc GR . . . .
H76C H 0.2522 0.8274 -0.0905 0.098 Uiso 1 1 calc GR . . . .
C133 C 0.24175(17) 0.73133(18) 0.23370(14) 0.0569(9) Uani 1 1 d . . . . .
H133 H 0.2418 0.6919 0.2495 0.068 Uiso 1 1 calc R . . . .
C134 C 0.19065(16) 0.76093(19) 0.20045(15) 0.0590(10) Uani 1 1 d . . . . .
H134 H 0.1556 0.7422 0.1948 0.071 Uiso 1 1 calc R . . . .
C56 C 0.44342(16) 0.16884(15) -0.31918(17) 0.0552(8) Uani 1 1 d . . . . .
H56A H 0.4181 0.1691 -0.3619 0.083 Uiso 1 1 calc GR . . . .
H56B H 0.4610 0.1284 -0.3074 0.083 Uiso 1 1 calc GR . . . .
H56C H 0.4735 0.1997 -0.3100 0.083 Uiso 1 1 calc GR . . . .
C19 C 0.14603(15) 0.3250(2) -0.44666(13) 0.0593(10) Uani 1 1 d . U . . .
H19 H 0.1748 0.3365 -0.4583 0.071 Uiso 1 1 calc R . . . .
C132 C 0.29309(15) 0.75937(17) 0.24400(12) 0.0503(8) Uani 1 1 d . . . . .
H132 H 0.3283 0.7396 0.2684 0.060 Uiso 1 1 calc R . . . .
C6 C 0.17294(17) 0.1999(3) -0.09585(19) 0.102(2) Uani 1 1 d . . . . .
H6A H 0.1622 0.2431 -0.1027 0.154 Uiso 1 1 calc GR . . . .
H6B H 0.1683 0.1853 -0.0615 0.154 Uiso 1 1 calc GR . . . .
H6C H 0.1482 0.1760 -0.1309 0.154 Uiso 1 1 calc GR . . . .
C29 C 0.03531(17) 0.2555(2) -0.14452(18) 0.0644(10) Uani 1 1 d . . . . .
H29 H 0.0387 0.2877 -0.1179 0.077 Uiso 1 1 calc R . . . .
C87 C 0.39306(11) 0.52281(12) 0.08116(10) 0.0311(5) Uani 1 1 d . . . . .
H87 H 0.3643 0.5071 0.0942 0.037 Uiso 1 1 calc R . . . .
C22 C 0.05899(11) 0.39928(12) -0.37741(13) 0.0381(6) Uani 1 1 d . . . . .
H22 H 0.0278 0.3795 -0.3705 0.046 Uiso 1 1 calc R . . . .
C23 C 0.10365(14) 0.42330(16) -0.31776(16) 0.0586(9) Uani 1 1 d . . . . .
H23A H 0.1191 0.3892 -0.2899 0.088 Uiso 1 1 calc GR . . . .
H23B H 0.0857 0.4530 -0.3021 0.088 Uiso 1 1 calc GR . . . .
H23C H 0.1349 0.4431 -0.3230 0.088 Uiso 1 1 calc GR . . . .
C25 C 0.08595(13) 0.13865(13) -0.39814(13) 0.0411(7) Uani 1 1 d . . . . .
H25A H 0.1279 0.1380 -0.3816 0.062 Uiso 1 1 calc GR . . . .
H25B H 0.0708 0.0975 -0.4114 0.062 Uiso 1 1 calc GR . . . .
H25C H 0.0748 0.1523 -0.3677 0.062 Uiso 1 1 calc GR . . . .
C66 C 0.42849(12) 0.10301(12) -0.09756(12) 0.0348(6) Uani 1 1 d . . . . .
H66 H 0.4433 0.1245 -0.1230 0.042 Uiso 1 1 calc R . . . .
C106 C 0.23684(14) 0.48551(18) 0.17957(15) 0.0575(5) Uani 1 1 d . U . . .
H106 H 0.2486 0.4517 0.1605 0.069 Uiso 1 1 calc R . . . .
C67 C 0.36777(13) 0.08137(14) -0.13718(13) 0.0471(7) Uani 1 1 d . . . . .
H67A H 0.3527 0.0591 -0.1133 0.071 Uiso 1 1 calc GR . . . .
H67B H 0.3683 0.0543 -0.1680 0.071 Uiso 1 1 calc GR . . . .
H67C H 0.3433 0.1168 -0.1558 0.071 Uiso 1 1 calc GR . . . .
C36 C 0.02421(12) 0.10751(13) -0.26149(13) 0.0418(7) Uani 1 1 d . . . . .
H36 H 0.0074 0.1234 -0.3030 0.050 Uiso 1 1 calc R . . . .
C123 C 0.39733(15) 0.88346(16) 0.0777(2) 0.0655(10) Uani 1 1 d . . . . .
H12A H 0.3720 0.8477 0.0675 0.098 Uiso 1 1 calc GR . . . .
H12B H 0.4287 0.8783 0.1176 0.098 Uiso 1 1 calc GR . . . .
H12C H 0.4132 0.8876 0.0491 0.098 Uiso 1 1 calc GR . . . .
C96 C 0.18602(12) 0.52051(14) -0.15619(16) 0.0537(9) Uani 1 1 d . . . . .
H96A H 0.1842 0.5512 -0.1287 0.081 Uiso 1 1 calc GR . . . .
H96B H 0.1479 0.5024 -0.1787 0.081 Uiso 1 1 calc GR . . . .
H96C H 0.1986 0.5400 -0.1835 0.081 Uiso 1 1 calc GR . . . .
C94 C 0.22844(10) 0.47073(11) -0.12144(11) 0.0303(5) Uani 1 1 d . . . . .
H94 H 0.2140 0.4509 -0.0948 0.036 Uiso 1 1 calc R . . . .
C122 C 0.40085(14) 0.99839(15) 0.09175(17) 0.0560(8) Uani 1 1 d . . . . .
H12D H 0.4175 1.0028 0.0639 0.084 Uiso 1 1 calc GR . . . .
H12E H 0.4317 0.9944 0.1321 0.084 Uiso 1 1 calc GR . . . .
H12F H 0.3776 1.0345 0.0894 0.084 Uiso 1 1 calc GR . . . .
C89 C 0.41090(12) 0.58736(12) 0.10621(12) 0.0380(6) Uani 1 1 d . . . . .
H89A H 0.4428 0.6013 0.0986 0.057 Uiso 1 1 calc GR . . . .
H89B H 0.4230 0.5869 0.1490 0.057 Uiso 1 1 calc GR . . . .
H89C H 0.3783 0.6153 0.0871 0.057 Uiso 1 1 calc GR . . . .
C33 C 0.02206(19) 0.33597(17) -0.2201(2) 0.0685(11) Uani 1 1 d . . . . .
H33 H 0.0163 0.3370 -0.2621 0.082 Uiso 1 1 calc R . . . .
C129 C 0.35136(13) 0.84642(15) 0.23271(13) 0.0452(7) Uani 1 1 d . . . . .
H129 H 0.3423 0.8856 0.2100 0.054 Uiso 1 1 calc R . . . .
C100 C 0.09846(13) 0.59392(13) -0.06794(12) 0.0424(7) Uani 1 1 d . . . . .
H10A H 0.0642 0.6121 -0.0675 0.064 Uiso 1 1 calc GR . . . .
H10B H 0.0930 0.5907 -0.1089 0.064 Uiso 1 1 calc GR . . . .
H10C H 0.1318 0.6198 -0.0452 0.064 Uiso 1 1 calc GR . . . .
C126 C 0.12419(16) 1.01963(17) -0.0592(2) 0.0719(11) Uani 1 1 d . . . . .
H12G H 0.1494 1.0443 -0.0250 0.108 Uiso 1 1 calc GR . . . .
H12H H 0.0854 1.0190 -0.0618 0.108 Uiso 1 1 calc GR . . . .
H12I H 0.1229 1.0375 -0.0954 0.108 Uiso 1 1 calc GR . . . .
C107 C 0.22722(15) 0.45437(18) 0.22755(15) 0.0575(5) Uani 1 1 d . U . . .
H10D H 0.2202 0.4852 0.2518 0.086 Uiso 1 1 calc GR . . . .
H10E H 0.2613 0.4304 0.2525 0.086 Uiso 1 1 calc GR . . . .
H10F H 0.1939 0.4272 0.2096 0.086 Uiso 1 1 calc GR . . . .
C38 C -0.01430(16) 0.05583(17) -0.25911(17) 0.0636(10) Uani 1 1 d . . . . .
H38A H 0.0024 0.0380 -0.2193 0.095 Uiso 1 1 calc GR . . . .
H38B H -0.0175 0.0243 -0.2880 0.095 Uiso 1 1 calc GR . . . .
H38C H -0.0525 0.0721 -0.2685 0.095 Uiso 1 1 calc GR . . . .
C95 C 0.23232(13) 0.42168(14) -0.16246(14) 0.0499(8) Uani 1 1 d . . . . .
H95A H 0.2450 0.4403 -0.1901 0.075 Uiso 1 1 calc GR . . . .
H95B H 0.1945 0.4029 -0.1848 0.075 Uiso 1 1 calc GR . . . .
H95C H 0.2599 0.3903 -0.1389 0.075 Uiso 1 1 calc GR . . . .
C121 C 0.36290(13) 0.94123(14) 0.07598(16) 0.0504(8) Uani 1 1 d . . . . .
H121 H 0.3483 0.9364 0.1064 0.060 Uiso 1 1 calc R . . . .
C99 C 0.10835(11) 0.53028(12) -0.04008(12) 0.0375(6) Uani 1 1 d . . . . .
H99 H 0.1421 0.5118 -0.0432 0.045 Uiso 1 1 calc R . . . .
C49 C 0.41297(15) 0.46812(13) -0.24363(17) 0.0547(8) Uani 1 1 d . . . . .
H49A H 0.4333 0.4660 -0.2683 0.082 Uiso 1 1 calc GR . . . .
H49B H 0.4330 0.4965 -0.2107 0.082 Uiso 1 1 calc GR . . . .
H49C H 0.3737 0.4826 -0.2676 0.082 Uiso 1 1 calc GR . . . .
C37 C 0.08441(15) 0.08312(17) -0.24625(17) 0.0595(9) Uani 1 1 d . . . . .
H37A H 0.1088 0.1167 -0.2476 0.089 Uiso 1 1 calc GR . . . .
H37B H 0.0819 0.0517 -0.2750 0.089 Uiso 1 1 calc GR . . . .
H37C H 0.1011 0.0653 -0.2064 0.089 Uiso 1 1 calc GR . . . .
C124 C 0.14725(14) 0.95476(14) -0.05191(17) 0.0554(9) Uani 1 1 d . . . . .
H124 H 0.1480 0.9373 -0.0149 0.066 Uiso 1 1 calc R . . . .
C17 C 0.0626(2) 0.18074(16) -0.44837(16) 0.0876(17) Uani 1 1 d . . . . .
H17 H 0.0231 0.1871 -0.4522 0.105 Uiso 0.607(5) 1 calc R . P A 1
C68 C 0.46716(13) 0.04784(14) -0.06930(15) 0.0488(7) Uani 1 1 d . . . . .
H68A H 0.5059 0.0620 -0.0427 0.073 Uiso 1 1 calc GR . . . .
H68B H 0.4687 0.0221 -0.1004 0.073 Uiso 1 1 calc GR . . . .
H68C H 0.4516 0.0241 -0.0467 0.073 Uiso 1 1 calc GR . . . .
C136 C 0.13261(14) 0.8509(2) 0.13988(17) 0.0627(10) Uani 1 1 d . . . . .
H136 H 0.1404 0.8865 0.1196 0.075 Uiso 1 1 calc R . . . .
C130 C 0.38308(18) 0.8628(2) 0.29771(16) 0.0758(12) Uani 1 1 d . . . . .
H13A H 0.3581 0.8874 0.3092 0.114 Uiso 1 1 calc GR . . . .
H13B H 0.4176 0.8863 0.3046 0.114 Uiso 1 1 calc GR . . . .
H13C H 0.3941 0.8253 0.3215 0.114 Uiso 1 1 calc GR . . . .
C101 C 0.05606(17) 0.48976(18) -0.07518(19) 0.0702(11) Uani 1 1 d . . . . .
H10G H 0.0630 0.4486 -0.0580 0.105 Uiso 1 1 calc GR . . . .
H10H H 0.0495 0.4875 -0.1166 0.105 Uiso 1 1 calc GR . . . .
H10I H 0.0222 0.5073 -0.0734 0.105 Uiso 1 1 calc GR . . . .
C24 C 0.03211(18) 0.45191(17) -0.4207(2) 0.0712(11) Uani 1 1 d . . . . .
H24A H 0.0621 0.4737 -0.4268 0.107 Uiso 1 1 calc GR . . . .
H24B H 0.0134 0.4802 -0.4046 0.107 Uiso 1 1 calc GR . . . .
H24C H 0.0036 0.4357 -0.4587 0.107 Uiso 1 1 calc GR . . . .
C131 C 0.38926(15) 0.80918(19) 0.21285(18) 0.0638(10) Uani 1 1 d . . . . .
H13D H 0.4000 0.7707 0.2351 0.096 Uiso 1 1 calc GR . . . .
H13E H 0.4240 0.8325 0.2203 0.096 Uiso 1 1 calc GR . . . .
H13F H 0.3682 0.8004 0.1704 0.096 Uiso 1 1 calc GR . . . .
C35 C 0.0779(2) 0.3710(2) -0.1819(3) 0.0946(17) Uani 1 1 d . . . . .
H35A H 0.0824 0.3746 -0.1413 0.142 Uiso 1 1 calc GR . . . .
H35B H 0.0762 0.4119 -0.1985 0.142 Uiso 1 1 calc GR . . . .
H35C H 0.1108 0.3487 -0.1817 0.142 Uiso 1 1 calc GR . . . .
C138 C 0.10915(17) 0.8760(3) 0.1812(2) 0.0925(17) Uani 1 1 d . . . . .
H13G H 0.1024 0.8422 0.2029 0.139 Uiso 1 1 calc GR . . . .
H13H H 0.0729 0.8975 0.1579 0.139 Uiso 1 1 calc GR . . . .
H13I H 0.1370 0.9045 0.2094 0.139 Uiso 1 1 calc GR . . . .
C125 C 0.10653(18) 0.9153(2) -0.1047(2) 0.0852(14) Uani 1 1 d . . . . .
H12J H 0.1044 0.9323 -0.1416 0.128 Uiso 1 1 calc GR . . . .
H12K H 0.0682 0.9153 -0.1063 0.128 Uiso 1 1 calc GR . . . .
H12L H 0.1211 0.8734 -0.0997 0.128 Uiso 1 1 calc GR . . . .
C108 C 0.28207(14) 0.52908(17) 0.19611(15) 0.0575(5) Uani 1 1 d . U . . .
H10J H 0.2789 0.5509 0.1608 0.086 Uiso 1 1 calc GR . . . .
H10K H 0.3191 0.5080 0.2147 0.086 Uiso 1 1 calc GR . . . .
H10L H 0.2793 0.5583 0.2242 0.086 Uiso 1 1 calc GR . . . .
C137 C 0.08790(19) 0.8113(2) 0.09272(19) 0.0892(16) Uani 1 1 d . . . . .
H13J H 0.1032 0.7956 0.0661 0.134 Uiso 1 1 calc GR . . . .
H13K H 0.0534 0.8356 0.0699 0.134 Uiso 1 1 calc GR . . . .
H13L H 0.0781 0.7770 0.1115 0.134 Uiso 1 1 calc GR . . . .
C34 C -0.0290(2) 0.3675(2) -0.2179(2) 0.0889(14) Uani 1 1 d . . . . .
H34A H -0.0641 0.3450 -0.2426 0.133 Uiso 1 1 calc GR . . . .
H34B H -0.0320 0.4094 -0.2328 0.133 Uiso 1 1 calc GR . . . .
H34C H -0.0238 0.3685 -0.1769 0.133 Uiso 1 1 calc GR . . . .
C2S C 0.4568(3) 0.5792(4) 0.2840(2) 0.142(3) Uani 1 1 d . . . . .
H2SA H 0.4981 0.5895 0.3002 0.171 Uiso 1 1 calc R . . . .
H2SB H 0.4346 0.6066 0.2503 0.171 Uiso 1 1 calc R . . . .
C26 C 0.0499(2) 0.1505(2) -0.5038(2) 0.0389(9) Uani 0.607(5) 1 d . . P A 1
H26A H 0.0217 0.1746 -0.5366 0.058 Uiso 0.607(5) 1 calc GR . P A 1
H26B H 0.0341 0.1098 -0.5038 0.058 Uiso 0.607(5) 1 calc GR . P A 1
H26C H 0.0851 0.1465 -0.5086 0.058 Uiso 0.607(5) 1 calc GR . P A 1
O1S O 0.43673(14) 0.58346(18) 0.32982(13) 0.0924(10) Uani 1 1 d . . . . .
C3S C 0.4339(3) 0.6428(3) 0.3451(2) 0.112(2) Uani 1 1 d . . . . .
H3S H 0.4386 0.6783 0.3259 0.134 Uiso 1 1 calc R . . . .
C4S C 0.4214(3) 0.6407(3) 0.4002(3) 0.141(3) Uani 1 1 d . . . . .
H4SA H 0.3836 0.6225 0.3890 0.211 Uiso 1 1 calc GR . . . .
H4SB H 0.4221 0.6823 0.4149 0.211 Uiso 1 1 calc GR . . . .
H4SC H 0.4508 0.6159 0.4314 0.211 Uiso 1 1 calc GR . . . .
C1S C 0.4453(3) 0.5078(3) 0.2645(3) 0.141(3) Uani 1 1 d . . . . .
H1SA H 0.4588 0.4994 0.2346 0.212 Uiso 1 1 calc GR . . . .
H1SB H 0.4041 0.4992 0.2480 0.212 Uiso 1 1 calc GR . . . .
H1SC H 0.4661 0.4818 0.2992 0.212 Uiso 1 1 calc GR . . . .
C26A C 0.0197(3) 0.1810(4) -0.5076(3) 0.0389(9) Uani 0.393(5) 1 d . . P A 2
H26D H -0.0178 0.1884 -0.5083 0.058 Uiso 0.393(5) 1 calc GR . P A 2
H26E H 0.0192 0.1414 -0.5260 0.058 Uiso 0.393(5) 1 calc GR . P A 2
H26F H 0.0278 0.2134 -0.5297 0.058 Uiso 0.393(5) 1 calc GR . P A 2

loop_
_atom_site_aniso_label
_atom_site_aniso_U_11
_atom_site_aniso_U_22
_atom_site_aniso_U_33
_atom_site_aniso_U_23
_atom_site_aniso_U_13
_atom_site_aniso_U_12
Mn2 0.03075(19) 0.01437(16) 0.02234(16) -0.00215(12) 0.01282(14) -0.00081(13)
Mn1 0.01702(16) 0.01955(17) 0.02005(16) -0.00297(12) 0.00658(12) -0.00090(12)
O5 0.0237(8) 0.0224(8) 0.0256(8) 0.0008(6) 0.0073(6) 0.0000(6)
O1 0.0229(8) 0.0337(9) 0.0256(8) 0.0005(7) 0.0110(7) -0.0060(7)
O6 0.0232(8) 0.0200(8) 0.0223(7) -0.0016(6) 0.0072(6) -0.0008(6)
O2 0.0278(8) 0.0195(8) 0.0264(8) -0.0042(6) 0.0096(7) -0.0043(6)
O4 0.0349(10) 0.0317(10) 0.0378(10) 0.0110(8) 0.0119(8) -0.0008(8)
C1 0.0244(11) 0.0184(10) 0.0180(9) -0.0006(8) 0.0097(8) -0.0002(8)
N2 0.0208(9) 0.0200(9) 0.0205(8) -0.0011(7) 0.0085(7) -0.0002(7)
N1 0.0205(10) 0.0219(10) 0.0242(9) -0.0058(7) 0.0063(8) -0.0025(7)
C2 0.0257(12) 0.0177(10) 0.0208(10) -0.0048(8) 0.0094(9) -0.0023(8)
N3 0.0259(10) 0.0165(9) 0.0244(9) 0.0009(7) 0.0120(8) 0.0004(7)
O3 0.0340(10) 0.0603(13) 0.0333(10) -0.0205(9) 0.0130(8) 0.0009(9)
C79 0.0250(11) 0.0136(10) 0.0301(11) 0.0013(8) 0.0115(9) 0.0003(8)
C69 0.0261(11) 0.0215(12) 0.0198(10) -0.0003(8) 0.0102(9) 0.0001(9)
N4 0.0295(10) 0.0192(10) 0.0365(11) -0.0051(8) 0.0156(9) 0.0001(8)
C85 0.0226(11) 0.0144(10) 0.0269(11) -0.0034(8) 0.0103(9) -0.0015(8)
C72 0.0176(10) 0.0310(13) 0.0226(10) -0.0017(9) 0.0060(8) -0.0008(9)
C3 0.0176(11) 0.0385(14) 0.0272(11) -0.0020(10) 0.0059(9) 0.0010(9)
O8 0.0735(15) 0.0416(12) 0.0224(9) 0.0012(8) 0.0113(9) 0.0082(10)
C39 0.0174(10) 0.0180(10) 0.0229(10) -0.0040(8) 0.0072(8) 0.0002(8)
C41 0.0209(11) 0.0222(11) 0.0263(11) -0.0028(9) 0.0040(9) 0.0030(8)
C84 0.0211(11) 0.0173(11) 0.0309(11) -0.0012(9) 0.0104(9) -0.0028(8)
C71 0.0260(11) 0.0217(12) 0.0276(11) -0.0026(9) 0.0134(9) -0.0009(9)
C93 0.0233(11) 0.0184(11) 0.0261(11) -0.0049(9) 0.0071(9) -0.0017(8)
C40 0.0227(11) 0.0178(10) 0.0238(10) -0.0046(8) 0.0080(9) -0.0003(8)
C14 0.0301(13) 0.0167(11) 0.0353(13) -0.0033(10) 0.0013(10) -0.0003(9)
C57 0.0229(11) 0.0307(13) 0.0202(10) -0.0010(9) 0.0057(9) -0.0015(9)
C90 0.0251(12) 0.0291(13) 0.0307(12) -0.0012(10) 0.0078(10) -0.0093(10)
C86 0.0264(11) 0.0200(11) 0.0235(10) -0.0029(9) 0.0076(9) -0.0053(9)
C44 0.0224(11) 0.0158(10) 0.0251(10) -0.0022(8) 0.0103(9) 0.0012(8)
C92 0.0331(13) 0.0298(13) 0.0225(11) -0.0015(9) 0.0095(10) -0.0011(10)
C9 0.0193(11) 0.0178(11) 0.0339(12) -0.0075(9) 0.0026(9) -0.0010(8)
C74 0.0269(11) 0.0148(10) 0.0234(10) -0.0021(8) 0.0092(9) -0.0029(8)
C43 0.0238(11) 0.0188(11) 0.0341(12) -0.0007(9) 0.0149(10) 0.0015(8)
C73 0.0511(17) 0.0236(13) 0.0433(14) -0.0114(11) 0.0290(13) -0.0097(11)
C109 0.0237(12) 0.0222(12) 0.0517(15) -0.0154(11) 0.0131(11) 0.0002(9)
C55 0.0375(14) 0.0265(12) 0.0251(11) -0.0034(9) 0.0114(10) 0.0053(10)
O7 0.0689(15) 0.0528(14) 0.0827(16) -0.0287(12) 0.0595(14) -0.0261(12)
C42 0.0192(11) 0.0213(11) 0.0379(13) -0.0033(9) 0.0112(10) 0.0001(8)
C4 0.0197(11) 0.0249(12) 0.0267(11) -0.0041(9) 0.0080(9) -0.0070(9)
C80 0.0256(12) 0.0211(12) 0.0414(13) 0.0082(10) 0.0169(10) 0.0038(9)
C45 0.0205(10) 0.0249(11) 0.0252(10) 0.0027(9) 0.0126(9) 0.0021(8)
C58 0.0343(13) 0.0310(13) 0.0269(11) 0.0011(10) 0.0111(10) -0.0042(10)
C53 0.0307(12) 0.0278(12) 0.0250(11) 0.0011(9) 0.0145(10) 0.0036(10)
C70 0.0527(16) 0.0207(12) 0.0277(12) -0.0051(10) 0.0193(12) -0.0014(11)
C98 0.0281(12) 0.0235(12) 0.0458(14) -0.0002(11) 0.0172(11) 0.0005(9)
C91 0.0331(13) 0.0348(14) 0.0322(12) 0.0034(10) 0.0173(11) -0.0061(10)
C10 0.0206(11) 0.0215(12) 0.0462(14) -0.0060(10) 0.0084(10) -0.0032(9)
C78 0.066(2) 0.0327(15) 0.0321(13) -0.0096(11) 0.0222(13) -0.0110(13)
C46 0.0215(11) 0.0230(12) 0.0352(12) 0.0022(10) 0.0117(10) 0.0014(9)
C27 0.0237(12) 0.0392(15) 0.0481(15) -0.0081(12) 0.0184(11) -0.0085(10)
C115 0.0428(16) 0.0119(11) 0.0670(19) 0.0031(12) 0.0203(14) -0.0004(10)
C75 0.0422(14) 0.0214(12) 0.0234(11) -0.0019(9) 0.0149(10) -0.0042(10)
C105 0.0325(13) 0.0370(15) 0.0503(15) 0.0174(12) 0.0268(12) 0.0087(11)
C83 0.0291(12) 0.0174(11) 0.0501(15) -0.0016(10) 0.0208(11) 0.0006(9)
C47 0.0229(12) 0.0220(12) 0.0474(15) -0.0015(11) 0.0049(11) 0.0021(9)
C81 0.0324(13) 0.0229(13) 0.0667(18) 0.0146(12) 0.0304(13) 0.0034(10)
C50 0.0308(13) 0.0287(13) 0.0394(14) 0.0107(11) 0.0131(11) 0.0072(10)
C97 0.0273(12) 0.0230(12) 0.0493(15) 0.0088(11) 0.0235(11) 0.0030(9)
C63 0.0397(15) 0.0394(15) 0.0379(13) -0.0160(12) 0.0239(12) -0.0108(12)
C5 0.0320(13) 0.0401(15) 0.0273(12) 0.0004(11) 0.0124(10) -0.0081(11)
C21 0.0286(13) 0.0299(13) 0.0300(12) 0.0018(10) 0.0026(10) -0.0008(10)
C116 0.0428(16) 0.0183(13) 0.074(2) 0.0024(13) 0.0151(15) -0.0069(11)
C62 0.0272(12) 0.0403(15) 0.0277(12) -0.0081(10) 0.0108(10) -0.0080(10)
C51 0.0363(14) 0.0455(16) 0.0269(12) 0.0087(11) 0.0097(11) 0.0121(12)
C114 0.0222(12) 0.0183(12) 0.072(2) -0.0083(12) 0.0107(13) 0.0006(9)
C15 0.0338(13) 0.0285(13) 0.0240(11) 0.0021(10) 0.0003(10) 0.0039(10)
C120 0.0422(16) 0.0200(13) 0.073(2) 0.0098(13) 0.0236(15) 0.0036(11)
C82 0.0357(14) 0.0147(11) 0.0703(19) 0.0085(12) 0.0278(13) 0.0014(10)
C13 0.0321(14) 0.0226(13) 0.0435(15) -0.0014(11) -0.0077(12) -0.0006(10)
C127 0.0367(15) 0.0553(18) 0.0377(14) -0.0231(13) 0.0208(12) 0.0000(13)
C52 0.0397(15) 0.0403(15) 0.0240(11) -0.0012(10) 0.0134(11) 0.0064(11)
C32 0.0215(12) 0.0473(17) 0.0442(15) -0.0025(13) 0.0097(11) -0.0067(11)
C110 0.0262(13) 0.0393(16) 0.0539(16) -0.0226(13) 0.0146(12) 0.0011(11)
C102 0.0257(13) 0.0375(15) 0.0542(17) 0.0002(13) 0.0164(12) 0.0063(11)
C11 0.0208(12) 0.0270(14) 0.070(2) -0.0043(13) 0.0093(13) -0.0042(10)
C60 0.0485(17) 0.062(2) 0.0293(13) 0.0015(13) 0.0195(12) -0.0113(15)
C61 0.0441(16) 0.0571(19) 0.0298(13) -0.0118(12) 0.0191(12) -0.0118(14)
C28 0.0516(19) 0.0517(19) 0.069(2) -0.0203(16) 0.0415(17) -0.0130(15)
C59 0.0465(16) 0.0415(16) 0.0358(14) 0.0045(12) 0.0181(12) -0.0078(13)
C104 0.0412(15) 0.0451(17) 0.0498(16) 0.0096(13) 0.0309(13) 0.0057(12)
C119 0.061(2) 0.0318(16) 0.082(2) 0.0134(16) 0.0383(19) -0.0009(14)
C20 0.0379(15) 0.0531(18) 0.0344(14) 0.0068(13) 0.0087(12) -0.0040(13)
C135 0.0484(18) 0.066(2) 0.0451(16) -0.0190(15) 0.0304(14) -0.0039(15)
C65 0.0364(15) 0.0520(18) 0.0547(17) -0.0239(15) 0.0224(14) -0.0158(13)
C113 0.0281(14) 0.0231(14) 0.088(2) -0.0184(15) 0.0133(15) 0.0005(11)
C128 0.0464(16) 0.0537(18) 0.0289(13) -0.0156(12) 0.0187(12) 0.0015(13)
C103 0.0332(14) 0.0433(16) 0.0656(19) 0.0027(14) 0.0322(14) 0.0068(12)
C48 0.0589(19) 0.0328(15) 0.0542(18) -0.0184(13) 0.0261(15) -0.0071(13)
C88 0.071(2) 0.0370(16) 0.0289(13) 0.0012(12) 0.0021(14) 0.0095(15)
C117 0.066(2) 0.0281(15) 0.065(2) 0.0082(14) 0.0203(17) -0.0127(14)
C30 0.0437(18) 0.095(3) 0.0518(18) -0.0121(19) 0.0306(15) -0.0162(18)
C31 0.0320(15) 0.070(2) 0.0502(17) 0.0059(16) 0.0166(13) -0.0098(14)
C112 0.0310(15) 0.0307(16) 0.102(3) -0.0355(18) 0.0104(16) 0.0050(12)
C111 0.0324(15) 0.057(2) 0.068(2) -0.0373(17) 0.0147(14) 0.0055(14)
C16 0.062(2) 0.0444(17) 0.0231(12) -0.0013(11) 0.0069(13) 0.0179(14)
C18 0.072(2) 0.077(3) 0.0297(15) -0.0037(15) 0.0144(15) 0.032(2)
C64 0.0413(16) 0.0479(18) 0.0520(17) -0.0167(14) 0.0199(14) -0.0059(13)
C7 0.114(3) 0.0354(17) 0.0489(18) 0.0008(14) 0.039(2) -0.0196(19)
C12 0.0222(13) 0.0254(13) 0.0637(19) -0.0014(13) -0.0071(12) -0.0027(10)
C118 0.072(2) 0.0328(16) 0.071(2) 0.0055(15) 0.0323(19) -0.0112(15)
C8 0.120(3) 0.0405(18) 0.0288(15) -0.0022(13) 0.0161(18) -0.020(2)
C54 0.050(2) 0.0367(18) 0.109(3) 0.0145(19) 0.035(2) 0.0012(14)
C77 0.057(2) 0.103(3) 0.0424(17) -0.0109(18) 0.0334(16) -0.029(2)
C76 0.132(4) 0.0311(16) 0.0488(18) 0.0145(14) 0.055(2) 0.0204(19)
C133 0.082(3) 0.068(2) 0.0342(15) -0.0099(15) 0.0385(17) -0.0085(19)
C134 0.062(2) 0.086(3) 0.0445(17) -0.0218(18) 0.0376(17) -0.0154(19)
C56 0.063(2) 0.0424(18) 0.078(2) 0.0057(16) 0.0472(19) 0.0168(15)
C19 0.0482(19) 0.096(3) 0.0338(15) 0.0052(17) 0.0178(14) 0.0111(19)
C132 0.057(2) 0.070(2) 0.0272(13) -0.0119(14) 0.0211(13) 0.0011(16)
C6 0.049(2) 0.205(6) 0.068(3) 0.058(3) 0.040(2) 0.026(3)
C29 0.066(2) 0.077(3) 0.070(2) -0.027(2) 0.048(2) -0.021(2)
C87 0.0349(13) 0.0302(13) 0.0232(11) -0.0045(10) 0.0082(10) -0.0107(10)
C22 0.0283(13) 0.0240(13) 0.0519(16) -0.0005(11) 0.0086(12) -0.0009(10)
C23 0.0405(17) 0.053(2) 0.069(2) -0.0281(17) 0.0121(16) 0.0034(14)
C25 0.0444(16) 0.0343(15) 0.0549(17) -0.0174(13) 0.0314(14) -0.0127(12)
C66 0.0446(15) 0.0257(13) 0.0353(13) 0.0015(10) 0.0189(12) -0.0041(11)
C106 0.0466(11) 0.0672(14) 0.0535(11) 0.0218(10) 0.0176(9) 0.0046(9)
C67 0.0515(18) 0.0330(15) 0.0432(15) -0.0103(12) 0.0087(13) 0.0032(13)
C36 0.0381(15) 0.0326(14) 0.0416(15) 0.0032(12) 0.0059(12) -0.0023(11)
C123 0.0479(19) 0.0422(19) 0.107(3) 0.0228(19) 0.034(2) 0.0152(15)
C96 0.0280(14) 0.0323(15) 0.071(2) -0.0046(14) -0.0044(14) 0.0020(11)
C94 0.0237(12) 0.0250(12) 0.0329(12) -0.0077(10) 0.0041(10) -0.0045(9)
C122 0.0416(17) 0.0455(19) 0.077(2) -0.0015(17) 0.0229(16) 0.0029(14)
C89 0.0397(15) 0.0347(14) 0.0313(13) -0.0093(11) 0.0084(11) -0.0078(11)
C33 0.093(3) 0.046(2) 0.090(3) -0.0268(19) 0.062(2) -0.0099(19)
C129 0.0405(16) 0.0501(18) 0.0391(15) -0.0145(13) 0.0121(12) 0.0029(13)
C100 0.0397(15) 0.0397(16) 0.0344(14) -0.0022(12) 0.0042(12) 0.0091(12)
C126 0.050(2) 0.044(2) 0.104(3) 0.001(2) 0.019(2) 0.0008(16)
C107 0.0466(11) 0.0672(14) 0.0535(11) 0.0218(10) 0.0176(9) 0.0046(9)
C38 0.060(2) 0.050(2) 0.061(2) 0.0032(16) 0.0091(17) -0.0198(17)
C95 0.0386(16) 0.0395(16) 0.0559(18) -0.0245(14) 0.0067(14) -0.0054(13)
C121 0.0357(15) 0.0418(17) 0.074(2) 0.0137(15) 0.0249(15) 0.0098(13)
C99 0.0291(13) 0.0299(14) 0.0470(15) -0.0069(12) 0.0108(11) 0.0030(10)
C49 0.0490(18) 0.0276(15) 0.082(2) 0.0012(15) 0.0241(17) -0.0039(13)
C37 0.055(2) 0.049(2) 0.069(2) -0.0046(17) 0.0223(17) 0.0087(16)
C124 0.0413(17) 0.0349(16) 0.075(2) 0.0045(15) 0.0116(16) -0.0084(13)
C17 0.121(4) 0.0355(18) 0.0463(19) -0.0155(15) -0.018(2) 0.023(2)
C68 0.0420(17) 0.0365(16) 0.0632(19) 0.0010(14) 0.0190(15) 0.0011(13)
C136 0.0414(18) 0.083(3) 0.073(2) -0.019(2) 0.0332(17) -0.0039(17)
C130 0.073(3) 0.099(3) 0.0473(19) -0.036(2) 0.0185(18) -0.015(2)
C101 0.060(2) 0.058(2) 0.083(3) -0.032(2) 0.023(2) -0.0217(18)
C24 0.068(2) 0.042(2) 0.094(3) 0.0203(19) 0.027(2) 0.0194(17)
C131 0.0484(19) 0.074(3) 0.075(2) -0.033(2) 0.0337(18) -0.0113(17)
C35 0.101(4) 0.057(3) 0.158(5) -0.043(3) 0.087(4) -0.027(2)
C138 0.048(2) 0.126(4) 0.106(3) -0.067(3) 0.036(2) -0.007(2)
C125 0.061(2) 0.066(3) 0.116(4) -0.027(3) 0.028(2) -0.028(2)
C108 0.0466(11) 0.0672(14) 0.0535(11) 0.0218(10) 0.0176(9) 0.0046(9)
C137 0.063(3) 0.120(4) 0.069(3) -0.043(3) 0.016(2) 0.014(3)
C34 0.086(3) 0.072(3) 0.119(4) -0.020(3) 0.055(3) 0.003(2)
C2S 0.171(6) 0.199(8) 0.046(2) 0.023(3) 0.038(3) 0.089(6)
C26 0.034(2) 0.049(3) 0.0399(19) -0.0188(18) 0.0215(18) -0.0137(16)
O1S 0.086(2) 0.124(3) 0.0590(17) -0.0008(18) 0.0242(15) 0.024(2)
C3S 0.167(6) 0.092(4) 0.093(4) -0.021(3) 0.073(4) -0.005(4)
C4S 0.115(5) 0.128(5) 0.162(6) -0.040(5) 0.046(4) 0.054(4)
C1S 0.150(6) 0.162(7) 0.129(5) -0.073(5) 0.077(5) -0.042(5)
C26A 0.034(2) 0.049(3) 0.0399(19) -0.0188(18) 0.0215(18) -0.0137(16)

loop_
_atom_type_symbol
_atom_type_description
_atom_type_scat_dispersion_real
_atom_type_scat_dispersion_imag
_atom_type_scat_source
C C 0.0033 0.0016 'International Tables Vol C Tables 4.2.6.8 and 6.1.1.4'
H H 0.0000 0.0000 'International Tables Vol C Tables 4.2.6.8 and 6.1.1.4'
Mn Mn 0.3368 0.7283 'International Tables Vol C Tables 4.2.6.8 and 6.1.1.4'
N N 0.0061 0.0033 'International Tables Vol C Tables 4.2.6.8 and 6.1.1.4'
O O 0.0106 0.0060 'International Tables Vol C Tables 4.2.6.8 and 6.1.1.4'

loop_
_geom_angle_atom_site_label_1
_geom_angle_atom_site_label_2
_geom_angle_atom_site_label_3
_geom_angle
O5 Mn2 O6 63.41(6)
C69 Mn2 O5 89.54(8)
C69 Mn2 O6 90.37(8)
C69 Mn2 C71 178.14(10)
C71 Mn2 O5 89.23(8)
C71 Mn2 O6 90.33(8)
C73 Mn2 O5 102.58(10)
C73 Mn2 O6 165.99(10)
C73 Mn2 C69 89.14(11)
C73 Mn2 C71 89.76(11)
C70 Mn2 O5 164.89(10)
C70 Mn2 O6 101.84(10)
C70 Mn2 C69 87.22(10)
C70 Mn2 C71 94.33(10)
C70 Mn2 C73 92.13(13)
O1 Mn1 O2 64.00(6)
C1 Mn1 O1 88.05(8)
C1 Mn1 O2 89.30(8)
C1 Mn1 C2 177.80(9)
C2 Mn1 O1 89.76(8)
C2 Mn1 O2 89.60(8)
C72 Mn1 O1 103.31(9)
C72 Mn1 O2 167.30(9)
C72 Mn1 C1 89.94(9)
C72 Mn1 C2 90.72(10)
C72 Mn1 C3 88.26(11)
C3 Mn1 O1 168.41(10)
C3 Mn1 O2 104.42(9)
C3 Mn1 C1 91.32(9)
C3 Mn1 C2 90.79(10)
C74 O5 Mn2 89.42(13)
C4 O1 Mn1 88.52(13)
C74 O6 Mn2 89.26(13)
C4 O2 Mn1 88.78(13)
N2 C1 Mn1 177.79(19)
C1 N2 C39 172.4(2)
C2 N1 C9 169.1(2)
N1 C2 Mn1 178.1(2)
C69 N3 C79 171.7(2)
N3 C79 C80 118.2(2)
C84 C79 N3 119.0(2)
C84 C79 C80 122.8(2)
N3 C69 Mn2 175.50(19)
C71 N4 C109 167.0(3)
C93 C85 C84 118.71(19)
C86 C85 C84 120.8(2)
C86 C85 C93 120.5(2)
O4 C72 Mn1 178.8(2)
O3 C3 Mn1 177.1(2)
N2 C39 C44 118.22(19)
C40 C39 N2 119.68(19)
C40 C39 C44 122.1(2)
C40 C41 H41 119.3
C42 C41 H41 119.3
C42 C41 C40 121.5(2)
C79 C84 C85 121.90(19)
C83 C84 C79 117.6(2)
C83 C84 C85 120.4(2)
N4 C71 Mn2 177.5(2)
C85 C93 C94 122.4(2)
C92 C93 C85 118.5(2)
C92 C93 C94 119.1(2)
C39 C40 C57 123.6(2)
C41 C40 C39 117.6(2)
C41 C40 C57 118.8(2)
C9 C14 C15 121.6(2)
C13 C14 C9 117.2(3)
C13 C14 C15 121.1(2)
C58 C57 C40 120.8(2)
C58 C57 C62 120.7(2)
C62 C57 C40 118.3(2)
C86 C90 H90 119.4
C91 C90 H90 119.4
C91 C90 C86 121.3(2)
C85 C86 C87 122.0(2)
C90 C86 C85 118.8(2)
C90 C86 C87 119.2(2)
C39 C44 C45 120.86(19)
C43 C44 C39 117.9(2)
C43 C44 C45 121.3(2)
C93 C92 H92 119.4
C91 C92 C93 121.1(2)
C91 C92 H92 119.4
N1 C9 C14 117.6(2)
C10 C9 N1 119.8(2)
C10 C9 C14 122.5(2)
O5 C74 C75 120.0(2)
O6 C74 O5 117.9(2)
O6 C74 C75 122.1(2)
C44 C43 H43 119.5
C42 C43 C44 121.0(2)
C42 C43 H43 119.5
O7 C73 Mn2 178.3(3)
N4 C109 C114 119.5(2)
C110 C109 N4 117.2(2)
C110 C109 C114 123.3(2)
C53 C55 H55 107.2
C54 C55 H55 107.2
C54 C55 C53 113.2(2)
C54 C55 C56 111.2(3)
C56 C55 H55 107.2
C56 C55 C53 110.4(2)
C41 C42 H42 120.0
C43 C42 C41 119.9(2)
C43 C42 H42 120.0
O1 C4 C5 119.5(2)
O2 C4 O1 118.7(2)
O2 C4 C5 121.7(2)
C79 C80 C97 122.7(2)
C81 C80 C79 117.1(2)
C81 C80 C97 120.0(2)
C53 C45 C44 118.6(2)
C53 C45 C46 121.1(2)
C46 C45 C44 120.3(2)
C57 C58 C66 122.3(2)
C59 C58 C57 118.8(2)
C59 C58 C66 118.8(2)
C45 C53 C55 121.8(2)
C52 C53 C55 119.8(2)
C52 C53 C45 118.4(2)
O8 C70 Mn2 175.0(2)
C97 C98 C99 123.2(2)
C102 C98 C97 118.5(3)
C102 C98 C99 118.3(2)
C90 C91 C92 119.8(2)
C90 C91 H91 120.1
C92 C91 H91 120.1
C9 C10 C27 124.1(2)
C9 C10 C11 117.6(3)
C11 C10 C27 118.2(3)
H78A C78 H78B 109.5
H78A C78 H78C 109.5
H78B C78 H78C 109.5
C75 C78 H78A 109.5
C75 C78 H78B 109.5
C75 C78 H78C 109.5
C45 C46 C47 121.4(2)
C50 C46 C45 117.9(2)
C50 C46 C47 120.7(2)
C32 C27 C10 120.8(2)
C32 C27 C28 120.5(3)
C28 C27 C10 118.4(3)
C116 C115 C114 120.5(3)
C120 C115 C116 120.3(3)
C120 C115 C114 118.9(3)
C74 C75 C78 108.1(2)
C74 C75 C77 110.2(2)
C74 C75 C76 107.2(2)
C77 C75 C78 109.2(2)
C77 C75 C76 111.9(3)
C76 C75 C78 110.1(2)
C97 C105 C106 122.0(3)
C104 C105 C97 118.3(2)
C104 C105 C106 119.8(3)
C84 C83 H83 119.6
C82 C83 C84 120.8(2)
C82 C83 H83 119.6
C46 C47 H47 107.4
C46 C47 C48 112.2(2)
C46 C47 C49 113.2(2)
C48 C47 H47 107.4
C48 C47 C49 109.0(2)
C49 C47 H47 107.4
C80 C81 H81 119.3
C82 C81 C80 121.3(2)
C82 C81 H81 119.3
C46 C50 H50 119.2
C51 C50 C46 121.6(2)
C51 C50 H50 119.2
C98 C97 C80 118.6(2)
C105 C97 C80 120.3(2)
C105 C97 C98 120.9(2)
C62 C63 H63 107.9
C62 C63 C65 111.8(2)
C62 C63 C64 110.7(2)
C65 C63 H63 107.9
C65 C63 C64 110.5(2)
C64 C63 H63 107.9
C4 C5 C6 105.1(2)
C7 C5 C4 111.2(2)
C7 C5 C6 109.6(3)
C8 C5 C4 109.2(2)
C8 C5 C7 111.0(3)
C8 C5 C6 110.5(4)
C15 C21 C22 121.7(2)
C20 C21 C15 118.7(3)
C20 C21 C22 119.5(3)
C115 C116 C124 120.6(3)
C117 C116 C115 118.3(3)
C117 C116 C124 121.1(3)
C57 C62 C63 121.7(2)
C61 C62 C57 118.5(2)
C61 C62 C63 119.8(2)
C50 C51 H51 119.9
C50 C51 C52 120.2(2)
C52 C51 H51 119.9
C109 C114 C115 123.9(2)
C113 C114 C109 116.9(3)
C113 C114 C115 119.1(3)
C21 C15 C14 119.5(2)
C16 C15 C14 119.2(3)
C16 C15 C21 121.2(3)
C115 C120 C121 121.2(3)
C119 C120 C115 118.5(3)
C119 C120 C121 120.3(3)
C83 C82 H82 119.8
C81 C82 C83 120.4(2)
C81 C82 H82 119.8
C14 C13 H13 119.3
C12 C13 C14 121.4(3)
C12 C13 H13 119.3
C135 C127 C110 119.4(3)
C128 C127 C110 119.6(3)
C128 C127 C135 121.0(3)
C53 C52 H52 119.6
C51 C52 C53 120.8(2)
C51 C52 H52 119.6
C27 C32 C36 121.4(3)
C31 C32 C27 118.3(3)
C31 C32 C36 120.3(3)
C109 C110 C127 120.1(2)
C109 C110 C111 116.7(3)
C111 C110 C127 123.2(3)
C98 C102 H102 119.4
C103 C102 C98 121.1(3)
C103 C102 H102 119.4
C10 C11 H11 119.5
C12 C11 C10 121.1(3)
C12 C11 H11 119.5
C61 C60 H60 120.1
C61 C60 C59 119.9(3)
C59 C60 H60 120.1
C62 C61 H61 119.4
C60 C61 C62 121.3(3)
C60 C61 H61 119.4
C27 C28 C33 122.2(3)
C29 C28 C27 118.5(3)
C29 C28 C33 119.3(3)
C58 C59 H59 119.6
C60 C59 C58 120.7(3)
C60 C59 H59 119.6
C105 C104 H104 119.4
C103 C104 C105 121.3(3)
C103 C104 H104 119.4
C120 C119 H119 119.1
C118 C119 C120 121.8(3)
C118 C119 H119 119.1
C21 C20 H20 119.7
C19 C20 C21 120.6(3)
C19 C20 H20 119.7
C127 C135 C136 121.0(3)
C134 C135 C127 118.2(3)
C134 C135 C136 120.8(3)
C63 C65 H65A 109.5
C63 C65 H65B 109.5
C63 C65 H65C 109.5
H65A C65 H65B 109.5
H65A C65 H65C 109.5
H65B C65 H65C 109.5
C114 C113 H113 119.5
C112 C113 C114 120.9(3)
C112 C113 H113 119.5
C127 C128 C129 121.3(3)
C132 C128 C127 118.4(3)
C132 C128 C129 120.3(3)
C102 C103 H103 120.0
C104 C103 C102 120.0(3)
C104 C103 H103 120.0
C47 C48 H48A 109.5
C47 C48 H48B 109.5
C47 C48 H48C 109.5
H48A C48 H48B 109.5
H48A C48 H48C 109.5
H48B C48 H48C 109.5
H88A C88 H88B 109.5
H88A C88 H88C 109.5
H88B C88 H88C 109.5
C87 C88 H88A 109.5
C87 C88 H88B 109.5
C87 C88 H88C 109.5
C116 C117 H117 119.2
C118 C117 C116 121.6(3)
C118 C117 H117 119.2
C31 C30 H30 120.1
C29 C30 H30 120.1
C29 C30 C31 119.8(3)
C32 C31 H31 119.4
C30 C31 C32 121.2(3)
C30 C31 H31 119.4
C113 C112 H112 119.4
C111 C112 C113 121.2(3)
C111 C112 H112 119.4
C110 C111 H111 119.5
C112 C111 C110 121.0(3)
C112 C111 H111 119.5
C15 C16 C17 122.1(4)
C18 C16 C15 117.4(3)
C18 C16 C17 120.4(3)
C16 C18 H18 119.2
C19 C18 C16 121.6(3)
C19 C18 H18 119.2
C63 C64 H64A 109.5
C63 C64 H64B 109.5
C63 C64 H64C 109.5
H64A C64 H64B 109.5
H64A C64 H64C 109.5
H64B C64 H64C 109.5
C5 C7 H7A 109.5
C5 C7 H7B 109.5
C5 C7 H7C 109.5
H7A C7 H7B 109.5
H7A C7 H7C 109.5
H7B C7 H7C 109.5
C13 C12 C11 120.1(2)
C13 C12 H12 119.9
C11 C12 H12 119.9
C119 C118 C117 119.5(4)
C119 C118 H118 120.3
C117 C118 H118 120.3
C5 C8 H8A 109.5
C5 C8 H8B 109.5
C5 C8 H8C 109.5
H8A C8 H8B 109.5
H8A C8 H8C 109.5
H8B C8 H8C 109.5
C55 C54 H54A 109.5
C55 C54 H54B 109.5
C55 C54 H54C 109.5
H54A C54 H54B 109.5
H54A C54 H54C 109.5
H54B C54 H54C 109.5
C75 C77 H77A 109.5
C75 C77 H77B 109.5
C75 C77 H77C 109.5
H77A C77 H77B 109.5
H77A C77 H77C 109.5
H77B C77 H77C 109.5
C75 C76 H76A 109.5
C75 C76 H76B 109.5
C75 C76 H76C 109.5
H76A C76 H76B 109.5
H76A C76 H76C 109.5
H76B C76 H76C 109.5
C134 C133 H133 120.2
C134 C133 C132 119.7(4)
C132 C133 H133 120.2
C135 C134 H134 119.4
C133 C134 C135 121.3(3)
C133 C134 H134 119.4
C55 C56 H56A 109.5
C55 C56 H56B 109.5
C55 C56 H56C 109.5
H56A C56 H56B 109.5
H56A C56 H56C 109.5
H56B C56 H56C 109.5
C20 C19 C18 120.3(3)
C20 C19 H19 119.9
C18 C19 H19 119.9
C128 C132 H132 119.4
C133 C132 C128 121.3(3)
C133 C132 H132 119.4
C5 C6 H6A 109.5
C5 C6 H6B 109.5
C5 C6 H6C 109.5
H6A C6 H6B 109.5
H6A C6 H6C 109.5
H6B C6 H6C 109.5
C28 C29 H29 119.1
C30 C29 C28 121.7(3)
C30 C29 H29 119.1
C86 C87 C88 110.3(2)
C86 C87 H87 108.3
C86 C87 C89 111.1(2)
C88 C87 H87 108.3
C89 C87 C88 110.3(2)
C89 C87 H87 108.3
C21 C22 H22 107.5
C21 C22 C23 112.0(2)
C21 C22 C24 111.6(3)
C23 C22 H22 107.5
C24 C22 H22 107.5
C24 C22 C23 110.6(3)
C22 C23 H23A 109.5
C22 C23 H23B 109.5
C22 C23 H23C 109.5
H23A C23 H23B 109.5
H23A C23 H23C 109.5
H23B C23 H23C 109.5
H25A C25 H25B 109.5
H25A C25 H25C 109.5
H25B C25 H25C 109.5
C17 C25 H25A 109.5
C17 C25 H25B 109.5
C17 C25 H25C 109.5
C58 C66 H66 108.0
C58 C66 C67 111.3(2)
C58 C66 C68 111.9(2)
C67 C66 H66 108.0
C67 C66 C68 109.7(2)
C68 C66 H66 108.0
C105 C106 H106 104.2
C107 C106 C105 113.7(3)
C107 C106 H106 104.2
C108 C106 C105 110.1(3)
C108 C106 H106 104.2
C108 C106 C107 118.6(3)
C66 C67 H67A 109.5
C66 C67 H67B 109.5
C66 C67 H67C 109.5
H67A C67 H67B 109.5
H67A C67 H67C 109.5
H67B C67 H67C 109.5
C32 C36 H36 107.9
C32 C36 C38 111.9(3)
C32 C36 C37 110.8(2)
C38 C36 H36 107.9
C38 C36 C37 110.3(3)
C37 C36 H36 107.9
H12A C123 H12B 109.5
H12A C123 H12C 109.5
H12B C123 H12C 109.5
C121 C123 H12A 109.5
C121 C123 H12B 109.5
C121 C123 H12C 109.5
H96A C96 H96B 109.5
H96A C96 H96C 109.5
H96B C96 H96C 109.5
C94 C96 H96A 109.5
C94 C96 H96B 109.5
C94 C96 H96C 109.5
C93 C94 H94 107.8
C93 C94 C95 110.9(2)
C96 C94 C93 111.1(2)
C96 C94 H94 107.8
C96 C94 C95 111.3(2)
C95 C94 H94 107.8
H12D C122 H12E 109.5
H12D C122 H12F 109.5
H12E C122 H12F 109.5
C121 C122 H12D 109.5
C121 C122 H12E 109.5
C121 C122 H12F 109.5
C87 C89 H89A 109.5
C87 C89 H89B 109.5
C87 C89 H89C 109.5
H89A C89 H89B 109.5
H89A C89 H89C 109.5
H89B C89 H89C 109.5
C28 C33 H33 107.7
C28 C33 C35 111.1(4)
C28 C33 C34 111.9(3)
C35 C33 H33 107.7
C34 C33 H33 107.7
C34 C33 C35 110.4(3)
C128 C129 H129 107.0
C130 C129 C128 110.7(3)
C130 C129 H129 107.0
C130 C129 C131 111.1(3)
C131 C129 C128 113.6(3)
C131 C129 H129 107.0
H10A C100 H10B 109.5
H10A C100 H10C 109.5
H10B C100 H10C 109.5
C99 C100 H10A 109.5
C99 C100 H10B 109.5
C99 C100 H10C 109.5
H12G C126 H12H 109.5
H12G C126 H12I 109.5
H12H C126 H12I 109.5
C124 C126 H12G 109.5
C124 C126 H12H 109.5
C124 C126 H12I 109.5
C106 C107 H10D 109.5
C106 C107 H10E 109.5
C106 C107 H10F 109.5
H10D C107 H10E 109.5
H10D C107 H10F 109.5
H10E C107 H10F 109.5
C36 C38 H38A 109.5
C36 C38 H38B 109.5
C36 C38 H38C 109.5
H38A C38 H38B 109.5
H38A C38 H38C 109.5
H38B C38 H38C 109.5
C94 C95 H95A 109.5
C94 C95 H95B 109.5
C94 C95 H95C 109.5
H95A C95 H95B 109.5
H95A C95 H95C 109.5
H95B C95 H95C 109.5
C120 C121 C123 110.5(3)
C120 C121 C122 111.5(3)
C120 C121 H121 107.8
C123 C121 H121 107.8
C122 C121 C123 111.3(3)
C122 C121 H121 107.8
C98 C99 C100 111.9(2)
C98 C99 H99 107.9
C98 C99 C101 111.5(3)
C100 C99 H99 107.9
C100 C99 C101 109.6(3)
C101 C99 H99 107.9
C47 C49 H49A 109.5
C47 C49 H49B 109.5
C47 C49 H49C 109.5
H49A C49 H49B 109.5
H49A C49 H49C 109.5
H49B C49 H49C 109.5
C36 C37 H37A 109.5
C36 C37 H37B 109.5
C36 C37 H37C 109.5
H37A C37 H37B 109.5
H37A C37 H37C 109.5
H37B C37 H37C 109.5
C116 C124 C126 111.2(3)
C116 C124 H124 108.2
C116 C124 C125 111.6(3)
C126 C124 H124 108.2
C126 C124 C125 109.5(3)
C125 C124 H124 108.2
C16 C17 H17 100.7
C25 C17 C16 116.2(3)
C25 C17 H17 100.7
C26 C17 C16 121.5(4)
C26 C17 C25 112.2(3)
C26 C17 H17 100.7
C26A C17 C16 105.3(4)
C26A C17 C25 138.3(5)
C66 C68 H68A 109.5
C66 C68 H68B 109.5
C66 C68 H68C 109.5
H68A C68 H68B 109.5
H68A C68 H68C 109.5
H68B C68 H68C 109.5
C135 C136 H136 107.7
C138 C136 C135 110.7(3)
C138 C136 H136 107.7
C137 C136 C135 112.9(3)
C137 C136 H136 107.7
C137 C136 C138 110.0(3)
C129 C130 H13A 109.5
C129 C130 H13B 109.5
C129 C130 H13C 109.5
H13A C130 H13B 109.5
H13A C130 H13C 109.5
H13B C130 H13C 109.5
C99 C101 H10G 109.5
C99 C101 H10H 109.5
C99 C101 H10I 109.5
H10G C101 H10H 109.5
H10G C101 H10I 109.5
H10H C101 H10I 109.5
C22 C24 H24A 109.5
C22 C24 H24B 109.5
C22 C24 H24C 109.5
H24A C24 H24B 109.5
H24A C24 H24C 109.5
H24B C24 H24C 109.5
C129 C131 H13D 109.5
C129 C131 H13E 109.5
C129 C131 H13F 109.5
H13D C131 H13E 109.5
H13D C131 H13F 109.5
H13E C131 H13F 109.5
C33 C35 H35A 109.5
C33 C35 H35B 109.5
C33 C35 H35C 109.5
H35A C35 H35B 109.5
H35A C35 H35C 109.5
H35B C35 H35C 109.5
C136 C138 H13G 109.5
C136 C138 H13H 109.5
C136 C138 H13I 109.5
H13G C138 H13H 109.5
H13G C138 H13I 109.5
H13H C138 H13I 109.5
C124 C125 H12J 109.5
C124 C125 H12K 109.5
C124 C125 H12L 109.5
H12J C125 H12K 109.5
H12J C125 H12L 109.5
H12K C125 H12L 109.5
C106 C108 H10J 109.5
C106 C108 H10K 109.5
C106 C108 H10L 109.5
H10J C108 H10K 109.5
H10J C108 H10L 109.5
H10K C108 H10L 109.5
C136 C137 H13J 109.5
C136 C137 H13K 109.5
C136 C137 H13L 109.5
H13J C137 H13K 109.5
H13J C137 H13L 109.5
H13K C137 H13L 109.5
C33 C34 H34A 109.5
C33 C34 H34B 109.5
C33 C34 H34C 109.5
H34A C34 H34B 109.5
H34A C34 H34C 109.5
H34B C34 H34C 109.5
H2SA C2S H2SB 109.2
O1S C2S H2SA 111.3
O1S C2S H2SB 111.3
O1S C2S C1S 102.6(6)
C1S C2S H2SA 111.3
C1S C2S H2SB 111.3
C17 C26 H26A 109.5
C17 C26 H26B 109.5
C17 C26 H26C 109.5
H26A C26 H26B 109.5
H26A C26 H26C 109.5
H26B C26 H26C 109.5
C3S O1S C2S 111.4(5)
O1S C3S H3S 126.8
O1S C3S C4S 106.4(5)
C4S C3S H3S 126.8
C3S C4S H4SA 109.5
C3S C4S H4SB 109.5
C3S C4S H4SC 109.5
H4SA C4S H4SB 109.5
H4SA C4S H4SC 109.5
H4SB C4S H4SC 109.5
C2S C1S H1SA 109.5
C2S C1S H1SB 109.5
C2S C1S H1SC 109.5
H1SA C1S H1SB 109.5
H1SA C1S H1SC 109.5
H1SB C1S H1SC 109.5
C17 C26A H26D 109.5
C17 C26A H26E 109.5
C17 C26A H26F 109.5
H26D C26A H26E 109.5
H26D C26A H26F 109.5
H26E C26A H26F 109.5

loop_
_geom_bond_atom_site_label_1
_geom_bond_atom_site_label_2
_geom_bond_distance
Mn2 O5 2.0633(16)
Mn2 O6 2.0723(16)
Mn2 C69 1.914(2)
Mn2 C71 1.924(2)
Mn2 C73 1.797(3)
Mn2 C70 1.793(3)
Mn1 O1 2.0716(16)
Mn1 O2 2.0755(16)
Mn1 C1 1.931(2)
Mn1 C2 1.934(2)
Mn1 C72 1.786(2)
Mn1 C3 1.801(2)
O5 C74 1.273(3)
O1 C4 1.285(3)
O6 C74 1.264(3)
O2 C4 1.269(3)
O4 C72 1.149(3)
C1 N2 1.162(3)
N2 C39 1.399(3)
N1 C2 1.164(3)
N1 C9 1.404(3)
N3 C79 1.400(3)
N3 C69 1.163(3)
O3 C3 1.142(3)
C79 C84 1.400(3)
C79 C80 1.402(3)
N4 C71 1.165(3)
N4 C109 1.401(3)
C85 C84 1.496(3)
C85 C93 1.411(3)
C85 C86 1.404(3)
O8 C70 1.149(3)
C39 C40 1.397(3)
C39 C44 1.409(3)
C41 H41 0.9500
C41 C40 1.396(3)
C41 C42 1.385(3)
C84 C83 1.394(3)
C93 C92 1.390(3)
C93 C94 1.523(3)
C40 C57 1.499(3)
C14 C9 1.406(4)
C14 C15 1.491(4)
C14 C13 1.400(3)
C57 C58 1.402(3)
C57 C62 1.405(3)
C90 H90 0.9500
C90 C86 1.389(3)
C90 C91 1.377(3)
C86 C87 1.517(3)
C44 C43 1.394(3)
C44 C45 1.493(3)
C92 H92 0.9500
C92 C91 1.384(3)
C9 C10 1.398(4)
C74 C75 1.515(3)
C43 H43 0.9500
C43 C42 1.382(3)
C73 O7 1.146(3)
C109 C114 1.410(4)
C109 C110 1.400(4)
C55 H55 1.0000
C55 C53 1.521(3)
C55 C54 1.509(4)
C55 C56 1.515(4)
C42 H42 0.9500
C4 C5 1.519(3)
C80 C81 1.393(3)
C80 C97 1.498(3)
C45 C53 1.403(3)
C45 C46 1.413(3)
C58 C59 1.392(4)
C58 C66 1.516(4)
C53 C52 1.398(3)
C98 C97 1.409(4)
C98 C102 1.388(4)
C98 C99 1.520(4)
C91 H91 0.9500
C10 C27 1.496(4)
C10 C11 1.399(3)
C78 H78A 0.9800
C78 H78B 0.9800
C78 H78C 0.9800
C78 C75 1.530(3)
C46 C47 1.520(3)
C46 C50 1.390(3)
C27 C32 1.407(4)
C27 C28 1.408(4)
C115 C116 1.411(4)
C115 C114 1.498(5)
C115 C120 1.401(4)
C75 C77 1.517(4)
C75 C76 1.525(4)
C105 C97 1.401(4)
C105 C104 1.394(4)
C105 C106 1.520(4)
C83 H83 0.9500
C83 C82 1.383(4)
C47 H47 1.0000
C47 C48 1.524(4)
C47 C49 1.530(4)
C81 H81 0.9500
C81 C82 1.382(4)
C50 H50 0.9500
C50 C51 1.375(4)
C63 H63 1.0000
C63 C62 1.522(4)
C63 C65 1.527(4)
C63 C64 1.527(4)
C5 C7 1.509(4)
C5 C8 1.500(4)
C5 C6 1.523(5)
C21 C15 1.410(4)
C21 C20 1.386(4)
C21 C22 1.521(4)
C116 C117 1.391(5)
C116 C124 1.516(5)
C62 C61 1.390(4)
C51 H51 0.9500
C51 C52 1.381(4)
C114 C113 1.391(4)
C15 C16 1.403(4)
C120 C119 1.391(5)
C120 C121 1.519(5)
C82 H82 0.9500
C13 H13 0.9500
C13 C12 1.379(5)
C127 C110 1.493(5)
C127 C135 1.407(4)
C127 C128 1.401(4)
C52 H52 0.9500
C32 C31 1.392(4)
C32 C36 1.518(4)
C110 C111 1.403(4)
C102 H102 0.9500
C102 C103 1.379(4)
C11 H11 0.9500
C11 C12 1.386(5)
C60 H60 0.9500
C60 C61 1.378(4)
C60 C59 1.387(4)
C61 H61 0.9500
C28 C29 1.382(5)
C28 C33 1.515(5)
C59 H59 0.9500
C104 H104 0.9500
C104 C103 1.378(4)
C119 H119 0.9500
C119 C118 1.368(5)
C20 H20 0.9500
C20 C19 1.372(5)
C135 C134 1.390(5)
C135 C136 1.528(5)
C65 H65A 0.9800
C65 H65B 0.9800
C65 H65C 0.9800
C113 H113 0.9500
C113 C112 1.381(6)
C128 C132 1.385(5)
C128 C129 1.527(4)
C103 H103 0.9500
C48 H48A 0.9800
C48 H48B 0.9800
C48 H48C 0.9800
C88 H88A 0.9800
C88 H88B 0.9800
C88 H88C 0.9800
C88 C87 1.532(4)
C117 H117 0.9500
C117 C118 1.373(5)
C30 H30 0.9500
C30 C31 1.380(5)
C30 C29 1.368(6)
C31 H31 0.9500
C112 H112 0.9500
C112 C111 1.372(6)
C111 H111 0.9500
C16 C18 1.390(5)
C16 C17 1.527(5)
C18 H18 0.9500
C18 C19 1.385(6)
C64 H64A 0.9800
C64 H64B 0.9800
C64 H64C 0.9800
C7 H7A 0.9800
C7 H7B 0.9800
C7 H7C 0.9800
C12 H12 0.9500
C118 H118 0.9500
C8 H8A 0.9800
C8 H8B 0.9800
C8 H8C 0.9800
C54 H54A 0.9800
C54 H54B 0.9800
C54 H54C 0.9800
C77 H77A 0.9800
C77 H77B 0.9800
C77 H77C 0.9800
C76 H76A 0.9800
C76 H76B 0.9800
C76 H76C 0.9800
C133 H133 0.9500
C133 C134 1.378(5)
C133 C132 1.385(5)
C134 H134 0.9500
C56 H56A 0.9800
C56 H56B 0.9800
C56 H56C 0.9800
C19 H19 0.9500
C132 H132 0.9500
C6 H6A 0.9800
C6 H6B 0.9800
C6 H6C 0.9800
C29 H29 0.9500
C87 H87 1.0000
C87 C89 1.532(3)
C22 H22 1.0000
C22 C23 1.528(4)
C22 C24 1.526(4)
C23 H23A 0.9800
C23 H23B 0.9800
C23 H23C 0.9800
C25 H25A 0.9800
C25 H25B 0.9800
C25 H25C 0.9800
C25 C17 1.461(5)
C66 H66 1.0000
C66 C67 1.521(4)
C66 C68 1.529(4)
C106 H106 1.0000
C106 C107 1.501(5)
C106 C108 1.425(5)
C67 H67A 0.9800
C67 H67B 0.9800
C67 H67C 0.9800
C36 H36 1.0000
C36 C38 1.529(4)
C36 C37 1.533(4)
C123 H12A 0.9800
C123 H12B 0.9800
C123 H12C 0.9800
C123 C121 1.538(4)
C96 H96A 0.9800
C96 H96B 0.9800
C96 H96C 0.9800
C96 C94 1.520(4)
C94 H94 1.0000
C94 C95 1.523(4)
C122 H12D 0.9800
C122 H12E 0.9800
C122 H12F 0.9800
C122 C121 1.532(5)
C89 H89A 0.9800
C89 H89B 0.9800
C89 H89C 0.9800
C33 H33 1.0000
C33 C35 1.544(6)
C33 C34 1.517(6)
C129 H129 1.0000
C129 C130 1.513(4)
C129 C131 1.524(4)
C100 H10A 0.9800
C100 H10B 0.9800
C100 H10C 0.9800
C100 C99 1.528(4)
C126 H12G 0.9800
C126 H12H 0.9800
C126 H12I 0.9800
C126 C124 1.519(5)
C107 H10D 0.9800
C107 H10E 0.9800
C107 H10F 0.9800
C38 H38A 0.9800
C38 H38B 0.9800
C38 H38C 0.9800
C95 H95A 0.9800
C95 H95B 0.9800
C95 H95C 0.9800
C121 H121 1.0000
C99 H99 1.0000
C99 C101 1.533(4)
C49 H49A 0.9800
C49 H49B 0.9800
C49 H49C 0.9800
C37 H37A 0.9800
C37 H37B 0.9800
C37 H37C 0.9800
C124 H124 1.0000
C124 C125 1.544(5)
C17 H17 1.0000
C17 C26 1.443(5)
C17 C26A 1.412(8)
C68 H68A 0.9800
C68 H68B 0.9800
C68 H68C 0.9800
C136 H136 1.0000
C136 C138 1.522(5)
C136 C137 1.513(5)
C130 H13A 0.9800
C130 H13B 0.9800
C130 H13C 0.9800
C101 H10G 0.9800
C101 H10H 0.9800
C101 H10I 0.9800
C24 H24A 0.9800
C24 H24B 0.9800
C24 H24C 0.9800
C131 H13D 0.9800
C131 H13E 0.9800
C131 H13F 0.9800
C35 H35A 0.9800
C35 H35B 0.9800
C35 H35C 0.9800
C138 H13G 0.9800
C138 H13H 0.9800
C138 H13I 0.9800
C125 H12J 0.9800
C125 H12K 0.9800
C125 H12L 0.9800
C108 H10J 0.9800
C108 H10K 0.9800
C108 H10L 0.9800
C137 H13J 0.9800
C137 H13K 0.9800
C137 H13L 0.9800
C34 H34A 0.9800
C34 H34B 0.9800
C34 H34C 0.9800
C2S H2SA 0.9900
C2S H2SB 0.9900
C2S O1S 1.463(6)
C2S C1S 1.624(10)
C26 H26A 0.9800
C26 H26B 0.9800
C26 H26C 0.9800
O1S C3S 1.365(6)
C3S H3S 0.9500
C3S C4S 1.559(9)
C4S H4SA 0.9800
C4S H4SB 0.9800
C4S H4SC 0.9800
C1S H1SA 0.9800
C1S H1SB 0.9800
C1S H1SC 0.9800
C26A H26D 0.9800
C26A H26E 0.9800
C26A H26F 0.9800
